data_7120447
loop_
_publ_author_name
'Huh, Daniel N.'
'Kotyk, Christopher Matthew'
'Gembicky, Milan'
'Rheingold, Arnold L.'
'Ziller, Joseph W.'
'Evans, William J.'

_publ_section_title
;
 Synthesis of Rare-Earth-Metal-in-Cryptand Dications,
 [Ln(2.2.2-cryptand)]2+, from Sm2+, Eu2+, and Yb2+ Silyl Metallocenes
 (C5H4SiMe3)2Ln(THF)2
;
_journal_name_full 'Chem. Commun.'
_journal_paper_doi 10.1039/C7CC04396A
_journal_year 2017
_chemical_formula_sum 'C87 H138 N2 O6 Si6 Yb3'
_chemical_formula_weight 1995.65
_space_group_crystal_system monoclinic
_space_group_IT_number 14
_space_group_name_Hall '-P 2ybc'
_space_group_name_H-M_alt 'P 1 21/c 1'
_symmetry_space_group_name_Hall '-P 2ybc'
_symmetry_space_group_name_H-M 'P 1 21/c 1'
_atom_sites_solution_hydrogens geom
_atom_sites_solution_primary dual
_atom_sites_solution_secondary difmap
_audit_creation_method SHELXL-2014/7
_audit_update_record
;
2017-05-19 deposited with the CCDC.
2017-07-06 downloaded from the CCDC.
;
_cell_angle_alpha 90
_cell_angle_beta 94.8892(10)
_cell_angle_gamma 90
_cell_formula_units_Z 4
_cell_length_a 15.6054(13)
_cell_length_b 25.418(2)
_cell_length_c 23.8913(19)
_cell_measurement_reflns_used 9574
_cell_measurement_temperature 88(2)
_cell_measurement_theta_max 28.54
_cell_measurement_theta_min 2.24
_cell_volume 9442.2(13)
_computing_cell_refinement 'Bruker SAINT 8.34a, 2013'
_computing_data_collection 'Bruker APEX2 2014.11-0, 2014'
_computing_data_reduction 'Bruker SAINT 8.34a, 2013'
_computing_molecular_graphics 'Bruker SHELXTL'
_computing_publication_material 'Bruker SHELXTL'
_computing_structure_refinement 'SHELXL-2014/7 (Sheldrick, 2014)'
_computing_structure_solution 'Bruker SHELXTL 2014/4'
_diffrn_ambient_temperature 88(2)
_diffrn_measured_fraction_theta_full 1.000
_diffrn_measured_fraction_theta_max 0.946
_diffrn_measurement_device_type 'Bruker SMART APEX II CCD'
_diffrn_measurement_method '\f and \w scans'
_diffrn_radiation_type MoK\a
_diffrn_radiation_wavelength 0.71073
_diffrn_reflns_av_R_equivalents 0.0452
_diffrn_reflns_av_unetI/netI 0.0406
_diffrn_reflns_Laue_measured_fraction_full 1.000
_diffrn_reflns_Laue_measured_fraction_max 0.946
_diffrn_reflns_limit_h_max 20
_diffrn_reflns_limit_h_min -21
_diffrn_reflns_limit_k_max 34
_diffrn_reflns_limit_k_min -33
_diffrn_reflns_limit_l_max 32
_diffrn_reflns_limit_l_min -32
_diffrn_reflns_number 115724
_diffrn_reflns_point_group_measured_fraction_full 1.000
_diffrn_reflns_point_group_measured_fraction_max 0.946
_diffrn_reflns_theta_full 25.500
_diffrn_reflns_theta_max 29.134
_diffrn_reflns_theta_min 1.535
_diffrn_source 'fine-focus sealed tube'
_exptl_absorpt_coefficient_mu 3.070
_exptl_absorpt_correction_T_max 0.6946
_exptl_absorpt_correction_T_min 0.4909
_exptl_absorpt_correction_type multi-scan
_exptl_absorpt_process_details 'Bruker SADABS 2014/5'
_exptl_crystal_colour green
_exptl_crystal_density_diffrn 1.404
_exptl_crystal_density_meas ?
_exptl_crystal_density_method not_measured
_exptl_crystal_description prism
_exptl_crystal_F_000 4064
_exptl_crystal_size_max 0.474
_exptl_crystal_size_mid 0.172
_exptl_crystal_size_min 0.151
_refine_diff_density_max 2.082
_refine_diff_density_min -2.057
_refine_diff_density_rms 0.144
_refine_ls_extinction_method none
_refine_ls_goodness_of_fit_ref 1.048
_refine_ls_hydrogen_treatment constr
_refine_ls_matrix_type full
_refine_ls_number_parameters 792
_refine_ls_number_reflns 24068
_refine_ls_number_restraints 0
_refine_ls_restrained_S_all 1.048
_refine_ls_R_factor_all 0.0597
_refine_ls_R_factor_gt 0.0409
_refine_ls_shift/su_max 0.003
_refine_ls_shift/su_mean 0.000
_refine_ls_structure_factor_coef Fsqd
_refine_ls_weighting_details 'w=1/[\s^2^(Fo^2^)+(0.0359P)^2^+38.8227P] where P=(Fo^2^+2Fc^2^)/3'
_refine_ls_weighting_scheme calc
_refine_ls_wR_factor_gt 0.0893
_refine_ls_wR_factor_ref 0.0968
_reflns_Friedel_coverage 0.000
_reflns_number_gt 19184
_reflns_number_total 24068
_reflns_threshold_expression 'I > 2\s(I)'
_cod_data_source_file c7cc04396a2.cif
_cod_data_source_block dnh30
_cod_depositor_comments
;
The following automatic conversions were performed:

'_exptl_crystal_density_meas' value 'not_measured' was changed to '?'
- the value is perceived as not measured.

Automatic conversion script
Id: cif_fix_values 4973 2017-02-22 13:04:09Z antanas 
;
_cod_original_cell_volume 9442.3(13)
_cod_database_code 7120447
_shelx_shelxl_version_number 2014/7
_shelx_space_group_comment
; 
The symmetry employed for this shelxl refinement is uniquely defined 
by the following loop, which should always be used as a source of 
symmetry information in preference to the above space-group names. 
They are only intended as comments. 
;
_shelx_estimated_absorpt_t_min 0.324
_shelx_estimated_absorpt_t_max 0.654

loop_
_space_group_symop_operation_xyz
'x, y, z'
'-x, y+1/2, -z+1/2'
'-x, -y, -z'
'x, -y-1/2, z-1/2'

loop_
_atom_site_label
_atom_site_type_symbol
_atom_site_fract_x
_atom_site_fract_y
_atom_site_fract_z
_atom_site_U_iso_or_equiv
_atom_site_adp_type
_atom_site_occupancy
_atom_site_site_symmetry_order
_atom_site_calc_flag
_atom_site_refinement_flags_posn
_atom_site_refinement_flags_adp
_atom_site_refinement_flags_occupancy
_atom_site_disorder_assembly
_atom_site_disorder_group
Yb1 Yb 0.29324(2) 0.85676(2) 0.83078(2) 0.01969(5) Uani 1 1 d . . . . .
Si1 Si 0.48823(8) 0.83431(6) 0.95661(6) 0.0291(3) Uani 1 1 d . . . . .
Si2 Si 0.23754(10) 0.79823(7) 0.67569(6) 0.0369(3) Uani 1 1 d . . . . .
Si3 Si 0.16067(9) 0.90096(6) 0.96520(6) 0.0291(3) Uani 1 1 d . . . . .
C1 C 0.4145(3) 0.92172(19) 0.8866(2) 0.0285(10) Uani 1 1 d . . . . .
H1A H 0.3951 0.9418 0.9166 0.034 Uiso 1 1 calc R U . . .
C2 C 0.4086(3) 0.9368(2) 0.8297(2) 0.0363(13) Uani 1 1 d . . . . .
H2A H 0.3843 0.9686 0.8149 0.044 Uiso 1 1 calc R U . . .
C3 C 0.4443(3) 0.8971(2) 0.7987(2) 0.0341(12) Uani 1 1 d . . . . .
H3A H 0.4484 0.8969 0.7593 0.041 Uiso 1 1 calc R U . . .
C4 C 0.4731(3) 0.85734(19) 0.8368(2) 0.0260(10) Uani 1 1 d . . . . .
H4A H 0.5011 0.8258 0.8270 0.031 Uiso 1 1 calc R U . . .
C5 C 0.4544(3) 0.87122(18) 0.8918(2) 0.0238(9) Uani 1 1 d . . . . .
C6 C 0.3979(3) 0.8012(2) 0.9891(3) 0.0407(13) Uani 1 1 d . . . . .
H6A H 0.4208 0.7806 1.0216 0.061 Uiso 1 1 calc R U . . .
H6B H 0.3675 0.7778 0.9614 0.061 Uiso 1 1 calc R U . . .
H6C H 0.3579 0.8278 1.0011 0.061 Uiso 1 1 calc R U . . .
C7 C 0.5665(4) 0.7824(3) 0.9397(3) 0.0528(17) Uani 1 1 d . . . . .
H7A H 0.5868 0.7636 0.9741 0.079 Uiso 1 1 calc R U . . .
H7B H 0.6154 0.7987 0.9233 0.079 Uiso 1 1 calc R U . . .
H7C H 0.5382 0.7575 0.9127 0.079 Uiso 1 1 calc R U . . .
C8 C 0.5398(4) 0.8804(3) 1.0109(2) 0.0552(18) Uani 1 1 d . . . . .
H8A H 0.5490 0.8620 1.0470 0.083 Uiso 1 1 calc R U . . .
H8B H 0.5021 0.9107 1.0149 0.083 Uiso 1 1 calc R U . . .
H8C H 0.5951 0.8924 0.9991 0.083 Uiso 1 1 calc R U . . .
C9 C 0.3448(3) 0.76712(19) 0.7774(2) 0.0299(11) Uani 1 1 d . . . . .
H9A H 0.3979 0.7701 0.7609 0.036 Uiso 1 1 calc R U . . .
C10 C 0.3360(3) 0.75168(19) 0.8327(2) 0.0332(12) Uani 1 1 d . . . . .
H10A H 0.3815 0.7424 0.8599 0.040 Uiso 1 1 calc R U . . .
C11 C 0.2473(3) 0.75235(19) 0.8410(2) 0.0320(11) Uani 1 1 d . . . . .
H11A H 0.2224 0.7443 0.8749 0.038 Uiso 1 1 calc R U . . .
C12 C 0.2030(3) 0.76718(18) 0.7898(2) 0.0290(10) Uani 1 1 d . . . . .
H12A H 0.1423 0.7698 0.7831 0.035 Uiso 1 1 calc R U . . .
C13 C 0.2625(3) 0.7777(2) 0.7496(2) 0.0284(10) Uani 1 1 d . . . . .
C14 C 0.1199(4) 0.7891(3) 0.6552(3) 0.0533(17) Uani 1 1 d . . . . .
H14A H 0.1056 0.8040 0.6177 0.080 Uiso 1 1 calc R U . . .
H14B H 0.0865 0.8070 0.6824 0.080 Uiso 1 1 calc R U . . .
H14C H 0.1061 0.7515 0.6547 0.080 Uiso 1 1 calc R U . . .
C15 C 0.2675(4) 0.8687(3) 0.6654(3) 0.0489(15) Uani 1 1 d . . . . .
H15A H 0.2624 0.8770 0.6252 0.073 Uiso 1 1 calc R U . . .
H15B H 0.3269 0.8745 0.6810 0.073 Uiso 1 1 calc R U . . .
H15C H 0.2288 0.8915 0.6848 0.073 Uiso 1 1 calc R U . . .
C16 C 0.3001(4) 0.7571(3) 0.6276(3) 0.0519(16) Uani 1 1 d . . . . .
H16A H 0.2948 0.7724 0.5898 0.078 Uiso 1 1 calc R U . . .
H16B H 0.2772 0.7212 0.6260 0.078 Uiso 1 1 calc R U . . .
H16C H 0.3608 0.7563 0.6419 0.078 Uiso 1 1 calc R U . . .
C17 C 0.1232(3) 0.87237(19) 0.8472(2) 0.0253(10) Uani 1 1 d . . . . .
H17A H 0.0927 0.8412 0.8547 0.030 Uiso 1 1 calc R U . . .
C18 C 0.1330(3) 0.8927(2) 0.7937(2) 0.0273(10) Uani 1 1 d . . . . .
H18A H 0.1110 0.8777 0.7590 0.033 Uiso 1 1 calc R U . . .
C19 C 0.1818(3) 0.93993(19) 0.8003(2) 0.0285(10) Uani 1 1 d . . . . .
H19A H 0.1981 0.9621 0.7709 0.034 Uiso 1 1 calc R U . . .
C20 C 0.2015(3) 0.94780(19) 0.8579(2) 0.0267(10) Uani 1 1 d . . . . .
H20A H 0.2334 0.9766 0.8741 0.032 Uiso 1 1 calc R U . . .
C21 C 0.1662(3) 0.90585(18) 0.8886(2) 0.0243(9) Uani 1 1 d . . . . .
C22 C 0.0601(4) 0.9335(3) 0.9863(2) 0.0511(17) Uani 1 1 d . . . . .
H22A H 0.0584 0.9311 1.0271 0.077 Uiso 1 1 calc R U . . .
H22B H 0.0096 0.9158 0.9678 0.077 Uiso 1 1 calc R U . . .
H22C H 0.0598 0.9706 0.9750 0.077 Uiso 1 1 calc R U . . .
C23 C 0.2528(4) 0.9360(2) 1.0046(2) 0.0417(13) Uani 1 1 d . . . . .
H23A H 0.2450 0.9356 1.0449 0.063 Uiso 1 1 calc R U . . .
H23B H 0.2548 0.9725 0.9916 0.063 Uiso 1 1 calc R U . . .
H23C H 0.3068 0.9183 0.9980 0.063 Uiso 1 1 calc R U . . .
C24 C 0.1573(3) 0.8306(2) 0.9870(2) 0.0327(11) Uani 1 1 d . . . . .
H24A H 0.1582 0.8285 1.0280 0.049 Uiso 1 1 calc R U . . .
H24B H 0.2074 0.8121 0.9745 0.049 Uiso 1 1 calc R U . . .
H24C H 0.1046 0.8142 0.9698 0.049 Uiso 1 1 calc R U . . .
Yb2 Yb 0.76123(2) 0.66776(2) 0.73187(2) 0.02129(5) Uani 1 1 d . . . . .
Si4 Si 0.86291(10) 0.72218(7) 0.88026(7) 0.0404(4) Uani 1 1 d . . . . .
Si5 Si 0.60530(13) 0.58009(8) 0.83062(8) 0.0556(5) Uani 1 1 d . . . . .
Si6 Si 0.85017(9) 0.65537(7) 0.58353(6) 0.0335(3) Uani 1 1 d . . . . .
C25 C 0.7139(3) 0.7458(2) 0.8015(2) 0.0334(12) Uani 1 1 d . . . . .
H25A H 0.6726 0.7354 0.8264 0.040 Uiso 1 1 calc R U . . .
C26 C 0.6944(4) 0.76577(19) 0.7472(2) 0.0362(12) Uani 1 1 d . . . . .
H26A H 0.6385 0.7712 0.7291 0.043 Uiso 1 1 calc R U . . .
C27 C 0.7727(4) 0.7763(2) 0.7245(3) 0.0445(15) Uani 1 1 d . . . . .
H27A H 0.7794 0.7896 0.6879 0.053 Uiso 1 1 calc R U . . .
C28 C 0.8381(4) 0.7639(2) 0.7649(3) 0.0449(16) Uani 1 1 d . . . . .
H28A H 0.8977 0.7685 0.7607 0.054 Uiso 1 1 calc R U . . .
C29 C 0.8040(3) 0.7433(2) 0.8139(2) 0.0350(12) Uani 1 1 d . . . . .
C30 C 0.8670(5) 0.6493(3) 0.8912(3) 0.0582(18) Uani 1 1 d . . . . .
H30A H 0.8940 0.6326 0.8602 0.087 Uiso 1 1 calc R U . . .
H30B H 0.8084 0.6357 0.8925 0.087 Uiso 1 1 calc R U . . .
H30C H 0.9006 0.6414 0.9268 0.087 Uiso 1 1 calc R U . . .
C31 C 0.8061(4) 0.7479(3) 0.9406(3) 0.060(2) Uani 1 1 d . . . . .
H31A H 0.8376 0.7372 0.9760 0.090 Uiso 1 1 calc R U . . .
H31B H 0.7477 0.7335 0.9387 0.090 Uiso 1 1 calc R U . . .
H31C H 0.8033 0.7863 0.9386 0.090 Uiso 1 1 calc R U . . .
C32 C 0.9753(4) 0.7480(3) 0.8841(3) 0.066(2) Uani 1 1 d . . . . .
H32A H 1.0030 0.7365 0.8509 0.099 Uiso 1 1 calc R U . . .
H32B H 1.0077 0.7344 0.9180 0.099 Uiso 1 1 calc R U . . .
H32C H 0.9742 0.7865 0.8855 0.099 Uiso 1 1 calc R U . . .
C33 C 0.6553(4) 0.5802(2) 0.7154(2) 0.0374(13) Uani 1 1 d . . . . .
H33A H 0.6827 0.5469 0.7179 0.045 Uiso 1 1 calc R U . . .
C34 C 0.6420(3) 0.6101(2) 0.6669(2) 0.0331(12) Uani 1 1 d . . . . .
H34A H 0.6592 0.6010 0.6309 0.040 Uiso 1 1 calc R U . . .
C35 C 0.5984(3) 0.6566(2) 0.6804(2) 0.0322(11) Uani 1 1 d . . . . .
H35A H 0.5810 0.6842 0.6551 0.039 Uiso 1 1 calc R U . . .
C36 C 0.5853(3) 0.6546(2) 0.7376(2) 0.0294(11) Uani 1 1 d . . . . .
H36A H 0.5569 0.6806 0.7576 0.035 Uiso 1 1 calc R U . . .
C37 C 0.6214(3) 0.6073(2) 0.7608(2) 0.0355(12) Uani 1 1 d . . . . .
C38 C 0.6960(5) 0.5353(3) 0.8545(3) 0.066(2) Uani 1 1 d . . . . .
H38A H 0.6874 0.5218 0.8920 0.100 Uiso 1 1 calc R U . . .
H38B H 0.7504 0.5548 0.8559 0.100 Uiso 1 1 calc R U . . .
H38C H 0.6979 0.5058 0.8282 0.100 Uiso 1 1 calc R U . . .
C39 C 0.5051(9) 0.5305(6) 0.8188(6) 0.053(3) Uiso 0.55 1 d . . P A 1
H39A H 0.4936 0.5147 0.8547 0.080 Uiso 0.55 1 calc R U P A 1
H39B H 0.5186 0.5028 0.7924 0.080 Uiso 0.55 1 calc R U P A 1
H39C H 0.4542 0.5500 0.8033 0.080 Uiso 0.55 1 calc R U P A 1
C40 C 0.5755(11) 0.6295(6) 0.8766(7) 0.066(4) Uiso 0.55 1 d . . P A 1
H40A H 0.5539 0.6133 0.9099 0.099 Uiso 0.55 1 calc R U P A 1
H40B H 0.5304 0.6514 0.8575 0.099 Uiso 0.55 1 calc R U P A 1
H40C H 0.6257 0.6514 0.8881 0.099 Uiso 0.55 1 calc R U P A 1
C39B C 0.5053(10) 0.5485(6) 0.8368(7) 0.049(4) Uiso 0.45 1 d . . P A 2
H39D H 0.4584 0.5719 0.8227 0.074 Uiso 0.45 1 calc R U P A 2
H39E H 0.4995 0.5402 0.8764 0.074 Uiso 0.45 1 calc R U P A 2
H39F H 0.5028 0.5159 0.8148 0.074 Uiso 0.45 1 calc R U P A 2
C40B C 0.6097(11) 0.6397(7) 0.8847(7) 0.051(4) Uiso 0.45 1 d . . P A 2
H40D H 0.5677 0.6665 0.8713 0.076 Uiso 0.45 1 calc R U P A 2
H40E H 0.6675 0.6551 0.8878 0.076 Uiso 0.45 1 calc R U P A 2
H40F H 0.5961 0.6269 0.9216 0.076 Uiso 0.45 1 calc R U P A 2
C41 C 0.9257(3) 0.6694(2) 0.6982(2) 0.0330(12) Uani 1 1 d . . . . .
H41A H 0.9489 0.7031 0.6914 0.040 Uiso 1 1 calc R U . . .
C42 C 0.9334(3) 0.6430(2) 0.7496(2) 0.0376(13) Uani 1 1 d . . . . .
H42A H 0.9618 0.6558 0.7836 0.045 Uiso 1 1 calc R U . . .
C43 C 0.8920(4) 0.5948(2) 0.7421(2) 0.0390(13) Uani 1 1 d . . . . .
H43A H 0.8872 0.5689 0.7704 0.047 Uiso 1 1 calc R U . . .
C44 C 0.8583(3) 0.5907(2) 0.6857(2) 0.0321(11) Uani 1 1 d . . . . .
H44A H 0.8277 0.5614 0.6693 0.038 Uiso 1 1 calc R U . . .
C45 C 0.8778(3) 0.63787(19) 0.65760(19) 0.0252(10) Uani 1 1 d . . . . .
C46 C 0.8186(4) 0.5943(3) 0.5428(3) 0.0556(19) Uani 1 1 d . . . . .
H46A H 0.8127 0.6024 0.5026 0.083 Uiso 1 1 calc R U . . .
H46B H 0.7636 0.5813 0.5543 0.083 Uiso 1 1 calc R U . . .
H46C H 0.8630 0.5674 0.5504 0.083 Uiso 1 1 calc R U . . .
C47 C 0.7586(3) 0.7032(2) 0.5762(2) 0.0374(12) Uani 1 1 d . . . . .
H47A H 0.7413 0.7091 0.5363 0.056 Uiso 1 1 calc R U . . .
H47B H 0.7767 0.7367 0.5939 0.056 Uiso 1 1 calc R U . . .
H47C H 0.7099 0.6890 0.5947 0.056 Uiso 1 1 calc R U . . .
C48 C 0.9453(4) 0.6873(3) 0.5550(3) 0.063(2) Uani 1 1 d . . . . .
H48A H 0.9324 0.6946 0.5149 0.094 Uiso 1 1 calc R U . . .
H48B H 0.9951 0.6637 0.5602 0.094 Uiso 1 1 calc R U . . .
H48C H 0.9584 0.7204 0.5750 0.094 Uiso 1 1 calc R U . . .
Yb3 Yb 0.75831(2) 1.01357(2) 0.78746(2) 0.01653(5) Uani 1 1 d . . . . .
N1 N 0.7591(6) 0.9194(4) 0.8431(4) 0.019(3) Uiso 0.592(4) 1 d . . P B 1
N2 N 0.7998(4) 1.1037(2) 0.7411(3) 0.0196(13) Uiso 0.592(4) 1 d . . P B 1
O1 O 0.6502(5) 1.0032(3) 0.8585(4) 0.021(2) Uiso 0.592(4) 1 d . . P B 1
O2 O 0.6467(4) 1.0837(2) 0.7897(2) 0.0200(13) Uiso 0.592(4) 1 d . . P B 1
O3 O 0.6790(4) 0.9460(3) 0.7318(3) 0.0248(17) Uiso 0.592(4) 1 d . . P B 1
O4 O 0.7898(3) 1.0072(2) 0.6852(2) 0.0230(12) Uiso 0.592(4) 1 d . . P B 1
O5 O 0.9049(4) 0.9733(2) 0.8040(3) 0.0241(13) Uiso 0.592(4) 1 d . . P B 1
O6 O 0.8629(4) 1.0658(3) 0.8496(3) 0.0253(15) Uiso 0.592(4) 1 d . . P B 1
C49 C 0.7243(6) 0.9292(4) 0.8982(4) 0.021(2) Uiso 0.592(4) 1 d . . P B 1
H49A H 0.7653 0.9512 0.9218 0.025 Uiso 0.592(4) 1 calc R U P B 1
H49B H 0.7181 0.8952 0.9177 0.025 Uiso 0.592(4) 1 calc R U P B 1
C50 C 0.6382(6) 0.9564(3) 0.8912(4) 0.019(2) Uiso 0.592(4) 1 d . . P B 1
H50A H 0.5945 0.9332 0.8715 0.023 Uiso 0.592(4) 1 calc R U P B 1
H50B H 0.6188 0.9658 0.9283 0.023 Uiso 0.592(4) 1 calc R U P B 1
C51 C 0.5710(5) 1.0325(3) 0.8495(4) 0.0207(18) Uiso 0.592(4) 1 d . . P B 1
H51A H 0.5403 1.0324 0.8841 0.025 Uiso 0.592(4) 1 calc R U P B 1
H51B H 0.5332 1.0161 0.8190 0.025 Uiso 0.592(4) 1 calc R U P B 1
C52 C 0.5914(5) 1.0871(3) 0.8341(3) 0.0262(17) Uiso 0.592(4) 1 d . . P B 1
H52A H 0.5382 1.1065 0.8215 0.031 Uiso 0.592(4) 1 calc R U P B 1
H52B H 0.6206 1.1058 0.8668 0.031 Uiso 0.592(4) 1 calc R U P B 1
C53 C 0.6558(5) 1.1335(3) 0.7618(4) 0.0241(16) Uiso 0.592(4) 1 d . . P B 1
H53A H 0.6775 1.1605 0.7893 0.029 Uiso 0.592(4) 1 calc R U P B 1
H53B H 0.5993 1.1453 0.7443 0.029 Uiso 0.592(4) 1 calc R U P B 1
C54 C 0.7178(5) 1.1269(3) 0.7176(3) 0.0253(17) Uiso 0.592(4) 1 d . . P B 1
H54A H 0.6917 1.1039 0.6874 0.030 Uiso 0.592(4) 1 calc R U P B 1
H54B H 0.7290 1.1616 0.7009 0.030 Uiso 0.592(4) 1 calc R U P B 1
C55 C 0.7073(6) 0.8819(3) 0.8073(3) 0.0218(17) Uiso 0.592(4) 1 d . . P B 1
H55A H 0.6771 0.8579 0.8316 0.026 Uiso 0.592(4) 1 calc R U P B 1
H55B H 0.7464 0.8604 0.7861 0.026 Uiso 0.592(4) 1 calc R U P B 1
C56 C 0.6421(5) 0.9075(3) 0.7664(3) 0.0223(16) Uiso 0.592(4) 1 d . . P B 1
H56A H 0.6134 0.8801 0.7420 0.027 Uiso 0.592(4) 1 calc R U P B 1
H56B H 0.5977 0.9246 0.7874 0.027 Uiso 0.592(4) 1 calc R U P B 1
C57 C 0.7192(5) 0.9242(4) 0.6847(4) 0.0296(18) Uiso 0.592(4) 1 d . . P B 1
H57A H 0.6790 0.9004 0.6626 0.035 Uiso 0.592(4) 1 calc R U P B 1
H57B H 0.7714 0.9040 0.6979 0.035 Uiso 0.592(4) 1 calc R U P B 1
C58 C 0.7426(6) 0.9709(4) 0.6493(4) 0.0291(18) Uiso 0.592(4) 1 d . . P B 1
H58A H 0.7778 0.9591 0.6191 0.035 Uiso 0.592(4) 1 calc R U P B 1
H58B H 0.6898 0.9878 0.6318 0.035 Uiso 0.592(4) 1 calc R U P B 1
C59 C 0.8163(5) 1.0522(3) 0.6540(4) 0.0285(18) Uiso 0.592(4) 1 d . . P B 1
H59A H 0.7662 1.0675 0.6315 0.034 Uiso 0.592(4) 1 calc R U P B 1
H59B H 0.8593 1.0414 0.6281 0.034 Uiso 0.592(4) 1 calc R U P B 1
C60 C 0.8553(5) 1.0927(3) 0.6959(4) 0.0291(18) Uiso 0.592(4) 1 d . . P B 1
H60A H 0.9116 1.0797 0.7125 0.035 Uiso 0.592(4) 1 calc R U P B 1
H60B H 0.8656 1.1259 0.6757 0.035 Uiso 0.592(4) 1 calc R U P B 1
C61 C 0.8485(5) 0.8992(3) 0.8535(4) 0.0262(17) Uiso 0.592(4) 1 d . . P B 1
H61A H 0.8474 0.8603 0.8551 0.031 Uiso 0.592(4) 1 calc R U P B 1
H61B H 0.8741 0.9123 0.8902 0.031 Uiso 0.592(4) 1 calc R U P B 1
C62 C 0.9029(6) 0.9167(4) 0.8077(4) 0.0312(19) Uiso 0.592(4) 1 d . . P B 1
H62A H 0.9622 0.9032 0.8157 0.037 Uiso 0.592(4) 1 calc R U P B 1
H62B H 0.8791 0.9019 0.7713 0.037 Uiso 0.592(4) 1 calc R U P B 1
C63 C 0.9637(5) 0.9960(3) 0.8468(4) 0.0235(16) Uiso 0.592(4) 1 d . . P B 1
H63A H 1.0236 0.9863 0.8405 0.028 Uiso 0.592(4) 1 calc R U P B 1
H63B H 0.9511 0.9830 0.8843 0.028 Uiso 0.592(4) 1 calc R U P B 1
C64 C 0.9526(5) 1.0555(3) 0.8437(4) 0.0285(18) Uiso 0.592(4) 1 d . . P B 1
H64A H 0.9891 1.0728 0.8743 0.034 Uiso 0.592(4) 1 calc R U P B 1
H64B H 0.9691 1.0689 0.8073 0.034 Uiso 0.592(4) 1 calc R U P B 1
C65 C 0.8404(5) 1.1214(3) 0.8419(4) 0.0271(18) Uiso 0.592(4) 1 d . . P B 1
H65A H 0.8796 1.1429 0.8674 0.033 Uiso 0.592(4) 1 calc R U P B 1
H65B H 0.7810 1.1270 0.8523 0.033 Uiso 0.592(4) 1 calc R U P B 1
C66 C 0.8465(5) 1.1390(3) 0.7826(4) 0.0243(16) Uiso 0.592(4) 1 d . . P B 1
H66A H 0.8226 1.1750 0.7780 0.029 Uiso 0.592(4) 1 calc R U P B 1
H66B H 0.9078 1.1404 0.7749 0.029 Uiso 0.592(4) 1 calc R U P B 1
N1B N 0.7556(9) 0.9188(6) 0.8319(6) 0.021(4) Uiso 0.408(4) 1 d . . P B 2
N2B N 0.7915(6) 1.1122(4) 0.7672(5) 0.024(2) Uiso 0.408(4) 1 d . . P B 2
O1B O 0.6614(8) 1.0034(5) 0.8677(5) 0.021(3) Uiso 0.408(4) 1 d . . P B 2
O2B O 0.6278(6) 1.0690(4) 0.7787(4) 0.026(2) Uiso 0.408(4) 1 d . . P B 2
O3B O 0.6976(6) 0.9467(4) 0.7208(4) 0.021(2) Uiso 0.408(4) 1 d . . P B 2
O4B O 0.7805(5) 1.0321(4) 0.6867(4) 0.0275(19) Uiso 0.408(4) 1 d . . P B 2
O5B O 0.8993(5) 0.9640(3) 0.7827(4) 0.0210(18) Uiso 0.408(4) 1 d . . P B 2
O6B O 0.8746(5) 1.0487(4) 0.8525(3) 0.0179(19) Uiso 0.408(4) 1 d . . P B 2
C49B C 0.7393(10) 0.9235(6) 0.8898(6) 0.023(4) Uiso 0.408(4) 1 d . . P B 2
H49C H 0.7905 0.9394 0.9105 0.027 Uiso 0.408(4) 1 calc R U P B 2
H49D H 0.7321 0.8878 0.9051 0.027 Uiso 0.408(4) 1 calc R U P B 2
C50B C 0.6611(9) 0.9561(5) 0.9010(6) 0.022(3) Uiso 0.408(4) 1 d . . P B 2
H50C H 0.6080 0.9357 0.8909 0.026 Uiso 0.408(4) 1 calc R U P B 2
H50D H 0.6631 0.9652 0.9414 0.026 Uiso 0.408(4) 1 calc R U P B 2
C51B C 0.5857(8) 1.0340(5) 0.8685(6) 0.024(3) Uiso 0.408(4) 1 d . . P B 2
H51C H 0.5975 1.0663 0.8909 0.029 Uiso 0.408(4) 1 calc R U P B 2
H51D H 0.5402 1.0137 0.8853 0.029 Uiso 0.408(4) 1 calc R U P B 2
C52B C 0.5572(7) 1.0480(5) 0.8078(5) 0.027(3) Uiso 0.408(4) 1 d . . P B 2
H52C H 0.5342 1.0162 0.7879 0.032 Uiso 0.408(4) 1 calc R U P B 2
H52D H 0.5104 1.0744 0.8071 0.032 Uiso 0.408(4) 1 calc R U P B 2
C53B C 0.6413(8) 1.1251(5) 0.7911(6) 0.032(3) Uiso 0.408(4) 1 d . . P B 2
H53C H 0.6604 1.1304 0.8313 0.039 Uiso 0.408(4) 1 calc R U P B 2
H53D H 0.5877 1.1452 0.7820 0.039 Uiso 0.408(4) 1 calc R U P B 2
C54B C 0.7106(8) 1.1422(5) 0.7542(5) 0.029(3) Uiso 0.408(4) 1 d . . P B 2
H54C H 0.6900 1.1367 0.7142 0.035 Uiso 0.408(4) 1 calc R U P B 2
H54D H 0.7222 1.1802 0.7598 0.035 Uiso 0.408(4) 1 calc R U P B 2
C55B C 0.6794(9) 0.8929(5) 0.7993(5) 0.027(3) Uiso 0.408(4) 1 d . . P B 2
H55C H 0.6752 0.8560 0.8121 0.033 Uiso 0.408(4) 1 calc R U P B 2
H55D H 0.6261 0.9113 0.8079 0.033 Uiso 0.408(4) 1 calc R U P B 2
C56B C 0.6851(8) 0.8933(5) 0.7377(5) 0.028(3) Uiso 0.408(4) 1 d . . P B 2
H56C H 0.7339 0.8713 0.7278 0.033 Uiso 0.408(4) 1 calc R U P B 2
H56D H 0.6316 0.8791 0.7182 0.033 Uiso 0.408(4) 1 calc R U P B 2
C57B C 0.7221(8) 0.9486(5) 0.6626(5) 0.027(3) Uiso 0.408(4) 1 d . . P B 2
H57C H 0.7795 0.9324 0.6604 0.033 Uiso 0.408(4) 1 calc R U P B 2
H57D H 0.6798 0.9289 0.6374 0.033 Uiso 0.408(4) 1 calc R U P B 2
C58B C 0.7240(9) 1.0038(5) 0.6456(6) 0.035(3) Uiso 0.408(4) 1 d . . P B 2
H58C H 0.7454 1.0068 0.6079 0.043 Uiso 0.408(4) 1 calc R U P B 2
H58D H 0.6653 1.0189 0.6440 0.043 Uiso 0.408(4) 1 calc R U P B 2
C59B C 0.8022(9) 1.0839(5) 0.6682(6) 0.036(3) Uiso 0.408(4) 1 d . . P B 2
H59C H 0.7498 1.1023 0.6521 0.043 Uiso 0.408(4) 1 calc R U P B 2
H59D H 0.8431 1.0815 0.6388 0.043 Uiso 0.408(4) 1 calc R U P B 2
C60B C 0.8422(8) 1.1137(5) 0.7179(5) 0.029(3) Uiso 0.408(4) 1 d . . P B 2
H60C H 0.8999 1.0988 0.7286 0.035 Uiso 0.408(4) 1 calc R U P B 2
H60D H 0.8499 1.1508 0.7068 0.035 Uiso 0.408(4) 1 calc R U P B 2
C61B C 0.8378(7) 0.8886(5) 0.8286(5) 0.023(2) Uiso 0.408(4) 1 d . . P B 2
H61C H 0.8242 0.8509 0.8224 0.028 Uiso 0.408(4) 1 calc R U P B 2
H61D H 0.8734 0.8919 0.8647 0.028 Uiso 0.408(4) 1 calc R U P B 2
C62B C 0.8886(8) 0.9084(5) 0.7815(6) 0.028(3) Uiso 0.408(4) 1 d . . P B 2
H62C H 0.9459 0.8914 0.7846 0.033 Uiso 0.408(4) 1 calc R U P B 2
H62D H 0.8586 0.8980 0.7450 0.033 Uiso 0.408(4) 1 calc R U P B 2
C63B C 0.9720(7) 0.9842(4) 0.8174(5) 0.019(2) Uiso 0.408(4) 1 d . . P B 2
H63C H 1.0039 1.0095 0.7955 0.023 Uiso 0.408(4) 1 calc R U P B 2
H63D H 1.0113 0.9550 0.8293 0.023 Uiso 0.408(4) 1 calc R U P B 2
C64B C 0.9427(7) 1.0112(4) 0.8683(5) 0.020(2) Uiso 0.408(4) 1 d . . P B 2
H64C H 0.9215 0.9846 0.8941 0.024 Uiso 0.408(4) 1 calc R U P B 2
H64D H 0.9920 1.0297 0.8884 0.024 Uiso 0.408(4) 1 calc R U P B 2
C65B C 0.9114(7) 1.0990(4) 0.8402(5) 0.022(2) Uiso 0.408(4) 1 d . . P B 2
H65C H 0.9552 1.0946 0.8129 0.027 Uiso 0.408(4) 1 calc R U P B 2
H65D H 0.9397 1.1146 0.8750 0.027 Uiso 0.408(4) 1 calc R U P B 2
C66B C 0.8404(7) 1.1342(5) 0.8161(6) 0.024(2) Uiso 0.408(4) 1 d . . P B 2
H66C H 0.8008 1.1414 0.8454 0.028 Uiso 0.408(4) 1 calc R U P B 2
H66D H 0.8655 1.1682 0.8055 0.028 Uiso 0.408(4) 1 calc R U P B 2
C67 C 0.2916(5) 0.6271(3) 0.9779(3) 0.069(2) Uiso 1 1 d . . . . .
C68 C 0.2320(6) 0.6647(4) 0.9775(4) 0.087(3) Uiso 1 1 d . . . . .
H68A H 0.2451 0.6984 0.9632 0.104 Uiso 1 1 calc R U . . .
C69 C 0.1542(8) 0.6573(5) 0.9965(5) 0.119(4) Uiso 1 1 d . . . . .
H69A H 0.1137 0.6852 0.9963 0.143 Uiso 1 1 calc R U . . .
C70 C 0.1348(8) 0.6081(5) 1.0163(5) 0.110(4) Uiso 1 1 d . . . . .
H70A H 0.0795 0.6013 1.0285 0.132 Uiso 1 1 calc R U . . .
C71 C 0.1940(6) 0.5701(4) 1.0182(4) 0.089(3) Uiso 1 1 d . . . . .
H71A H 0.1803 0.5367 1.0331 0.107 Uiso 1 1 calc R U . . .
C72 C 0.2702(6) 0.5771(3) 1.0003(4) 0.074(2) Uiso 1 1 d . . . . .
H72A H 0.3109 0.5492 1.0023 0.089 Uiso 1 1 calc R U . . .
C73 C 0.3754(7) 0.6368(4) 0.9580(5) 0.106(3) Uiso 1 1 d . . . . .
H73A H 0.4082 0.6039 0.9586 0.159 Uiso 1 1 calc R U . . .
H73B H 0.4065 0.6627 0.9824 0.159 Uiso 1 1 calc R U . . .
H73C H 0.3681 0.6504 0.9195 0.159 Uiso 1 1 calc R U . . .
C74 C 0.9698(3) 0.94884(18) 0.6202(2) 0.086(3) Uiso 1 1 d G . . . .
C75 C 0.9547(3) 0.89839(19) 0.6392(2) 0.079(2) Uiso 1 1 d G . . . .
H75 H 0.9782 0.8880 0.6755 0.094 Uiso 1 1 calc R U . . .
C76 C 0.9057(4) 0.86277(18) 0.6060(3) 0.074(2) Uiso 1 1 d G . . . .
H76 H 0.8960 0.8284 0.6199 0.089 Uiso 1 1 calc R U . . .
C77 C 0.8709(4) 0.8769(2) 0.5529(2) 0.105(3) Uiso 1 1 d G . . . .
H77 H 0.8385 0.8523 0.5299 0.127 Uiso 1 1 calc R U . . .
C78 C 0.8841(4) 0.9277(3) 0.5337(2) 0.141(5) Uiso 1 1 d G . . . .
H78 H 0.8600 0.9380 0.4975 0.169 Uiso 1 1 calc R U . . .
C79 C 0.9325(4) 0.9632(2) 0.5672(2) 0.107(3) Uiso 1 1 d G . . . .
H79 H 0.9403 0.9979 0.5539 0.129 Uiso 1 1 calc R U . . .
C80 C 1.0252(5) 0.9873(3) 0.6552(3) 0.113(4) Uiso 1 1 d G . . . .
H80A H 0.9904 1.0049 0.6820 0.170 Uiso 1 1 calc R U . . .
H80B H 1.0484 1.0136 0.6306 0.170 Uiso 1 1 calc R U . . .
H80C H 1.0727 0.9684 0.6758 0.170 Uiso 1 1 calc R U . . .
C81 C 0.6176(3) 0.8931(2) 0.5414(2) 0.1174(15) Uiso 1 1 d G . . . .
C82 C 0.6328(4) 0.8414(2) 0.5576(3) 0.1174(15) Uiso 1 1 d G . . . .
H82 H 0.6795 0.8228 0.5439 0.141 Uiso 1 1 calc R U . . .
C83 C 0.5809(5) 0.8161(2) 0.5937(3) 0.1174(15) Uiso 1 1 d G . . . .
H83 H 0.5925 0.7807 0.6044 0.141 Uiso 1 1 calc R U . . .
C84 C 0.5123(4) 0.8423(3) 0.6142(3) 0.1174(15) Uiso 1 1 d G . . . .
H84 H 0.4761 0.8248 0.6382 0.141 Uiso 1 1 calc R U . . .
C85 C 0.4972(4) 0.8945(3) 0.5992(3) 0.1174(15) Uiso 1 1 d G . . . .
H85 H 0.4507 0.9130 0.6133 0.141 Uiso 1 1 calc R U . . .
C86 C 0.5497(4) 0.9196(2) 0.5636(3) 0.1174(15) Uiso 1 1 d G . . . .
H86 H 0.5393 0.9555 0.5540 0.141 Uiso 1 1 calc R U . . .
C87 C 0.6720(5) 0.9204(3) 0.5008(3) 0.1174(15) Uiso 1 1 d G . . . .
H87A H 0.6738 0.8989 0.4669 0.176 Uiso 1 1 calc R U . . .
H87B H 0.7305 0.9251 0.5185 0.176 Uiso 1 1 calc R U . . .
H87C H 0.6469 0.9549 0.4908 0.176 Uiso 1 1 calc R U . . .

loop_
_atom_site_aniso_label
_atom_site_aniso_U_11
_atom_site_aniso_U_22
_atom_site_aniso_U_33
_atom_site_aniso_U_23
_atom_site_aniso_U_13
_atom_site_aniso_U_12
Yb1 0.01405(8) 0.02107(9) 0.02339(10) -0.00184(7) -0.00164(7) 0.00397(7)
Si1 0.0173(6) 0.0396(8) 0.0298(7) 0.0075(6) -0.0020(5) 0.0009(5)
Si2 0.0381(8) 0.0438(9) 0.0280(8) -0.0086(6) -0.0029(6) 0.0076(7)
Si3 0.0272(7) 0.0343(7) 0.0261(7) -0.0032(6) 0.0042(5) 0.0110(6)
C1 0.017(2) 0.026(2) 0.041(3) -0.003(2) -0.006(2) 0.0016(18)
C2 0.020(2) 0.028(3) 0.058(4) 0.011(2) -0.012(2) 0.000(2)
C3 0.019(2) 0.051(3) 0.031(3) 0.011(2) -0.005(2) -0.004(2)
C4 0.0119(19) 0.031(2) 0.034(3) -0.001(2) -0.0016(18) 0.0003(18)
C5 0.0133(19) 0.027(2) 0.029(2) 0.0016(19) -0.0076(17) 0.0005(17)
C6 0.027(3) 0.044(3) 0.051(4) 0.014(3) 0.003(2) -0.003(2)
C7 0.036(3) 0.067(4) 0.056(4) 0.025(3) 0.008(3) 0.025(3)
C8 0.061(4) 0.076(5) 0.026(3) 0.008(3) -0.011(3) -0.027(4)
C9 0.022(2) 0.027(2) 0.041(3) -0.012(2) -0.002(2) 0.0058(19)
C10 0.032(3) 0.024(2) 0.041(3) -0.004(2) -0.012(2) 0.009(2)
C11 0.034(3) 0.024(2) 0.038(3) 0.001(2) 0.001(2) 0.000(2)
C12 0.027(2) 0.023(2) 0.037(3) -0.007(2) -0.001(2) 0.0029(19)
C13 0.024(2) 0.032(3) 0.029(3) -0.009(2) -0.0028(19) 0.0040(19)
C14 0.048(4) 0.063(4) 0.045(4) -0.010(3) -0.019(3) 0.011(3)
C15 0.059(4) 0.056(4) 0.032(3) -0.002(3) 0.003(3) 0.000(3)
C16 0.061(4) 0.061(4) 0.033(3) -0.013(3) 0.008(3) 0.008(3)
C17 0.0119(19) 0.034(3) 0.030(3) -0.002(2) 0.0034(17) 0.0042(17)
C18 0.019(2) 0.036(3) 0.027(2) -0.002(2) -0.0008(18) 0.0088(19)
C19 0.021(2) 0.031(3) 0.034(3) 0.006(2) 0.0001(19) 0.0101(19)
C20 0.019(2) 0.027(2) 0.033(3) -0.002(2) -0.0018(19) 0.0082(18)
C21 0.018(2) 0.029(2) 0.026(2) -0.0039(19) 0.0025(18) 0.0110(18)
C22 0.053(4) 0.071(4) 0.032(3) 0.010(3) 0.020(3) 0.037(3)
C23 0.056(4) 0.034(3) 0.033(3) -0.008(2) -0.003(3) 0.001(3)
C24 0.022(2) 0.042(3) 0.034(3) 0.002(2) 0.002(2) 0.004(2)
Yb2 0.01711(9) 0.02145(10) 0.02551(10) -0.00789(8) 0.00301(7) -0.00330(7)
Si4 0.0280(7) 0.0524(10) 0.0410(9) -0.0262(8) 0.0046(6) -0.0062(7)
Si5 0.0567(11) 0.0612(12) 0.0507(11) 0.0269(9) 0.0145(9) -0.0038(9)
Si6 0.0247(7) 0.0546(9) 0.0216(7) -0.0002(6) 0.0036(5) 0.0126(6)
C25 0.033(3) 0.030(3) 0.040(3) -0.015(2) 0.017(2) -0.007(2)
C26 0.046(3) 0.021(2) 0.042(3) -0.011(2) 0.012(3) -0.001(2)
C27 0.073(4) 0.026(3) 0.038(3) -0.017(2) 0.023(3) -0.021(3)
C28 0.046(3) 0.039(3) 0.053(4) -0.030(3) 0.025(3) -0.027(3)
C29 0.033(3) 0.037(3) 0.036(3) -0.022(2) 0.012(2) -0.013(2)
C30 0.076(5) 0.058(4) 0.041(4) -0.007(3) 0.003(3) -0.008(4)
C31 0.047(4) 0.095(6) 0.036(3) -0.029(4) -0.001(3) 0.018(4)
C32 0.033(3) 0.079(5) 0.084(6) -0.020(4) -0.007(3) -0.006(3)
C33 0.041(3) 0.019(2) 0.054(4) -0.002(2) 0.009(3) -0.012(2)
C34 0.029(3) 0.037(3) 0.033(3) -0.013(2) 0.003(2) -0.015(2)
C35 0.022(2) 0.041(3) 0.032(3) 0.003(2) -0.004(2) -0.007(2)
C36 0.021(2) 0.034(3) 0.034(3) -0.004(2) 0.005(2) -0.0105(19)
C37 0.035(3) 0.033(3) 0.039(3) 0.002(2) 0.008(2) -0.015(2)
C38 0.065(5) 0.062(5) 0.070(5) 0.027(4) -0.002(4) -0.012(4)
C41 0.017(2) 0.047(3) 0.036(3) -0.013(2) 0.005(2) 0.004(2)
C42 0.022(2) 0.062(4) 0.027(3) -0.017(3) -0.006(2) 0.011(2)
C43 0.040(3) 0.050(3) 0.027(3) 0.001(2) 0.005(2) 0.024(3)
C44 0.035(3) 0.030(3) 0.031(3) -0.004(2) 0.002(2) 0.011(2)
C45 0.020(2) 0.035(3) 0.021(2) -0.0063(19) -0.0012(17) 0.0068(19)
C46 0.050(4) 0.083(5) 0.031(3) -0.025(3) -0.011(3) 0.024(3)
C47 0.029(3) 0.052(3) 0.032(3) 0.012(2) 0.005(2) 0.011(2)
C48 0.031(3) 0.110(6) 0.049(4) 0.017(4) 0.017(3) 0.015(4)
Yb3 0.01184(8) 0.01935(9) 0.01818(9) -0.00010(7) -0.00005(6) 0.00212(6)

loop_
_atom_type_symbol
_atom_type_description
_atom_type_scat_dispersion_real
_atom_type_scat_dispersion_imag
_atom_type_scat_source
C C 0.0033 0.0016 'International Tables Vol C Tables 4.2.6.8 and 6.1.1.4'
H H 0.0000 0.0000 'International Tables Vol C Tables 4.2.6.8 and 6.1.1.4'
N N 0.0061 0.0033 'International Tables Vol C Tables 4.2.6.8 and 6.1.1.4'
O O 0.0106 0.0060 'International Tables Vol C Tables 4.2.6.8 and 6.1.1.4'
Si Si 0.0817 0.0704 'International Tables Vol C Tables 4.2.6.8 and 6.1.1.4'
Yb Yb -0.3850 5.5486 'International Tables Vol C Tables 4.2.6.8 and 6.1.1.4'

loop_
_geom_angle_atom_site_label_1
_geom_angle_atom_site_label_2
_geom_angle_atom_site_label_3
_geom_angle
Cnt1 Yb1 Cnt2 119.8
Cnt1 Yb1 Cnt3 120.3
Cnt2 Yb1 Cnt3 119.7
Cnt4 Yb2 Cnt5 119.7
Cnt4 Yb2 Cnt6 119.0
Cnt5 Yb2 Cnt6 121.1
C2 Yb1 C18 109.55(15)
C2 Yb1 C3 29.64(17)
C18 Yb1 C3 124.66(15)
C2 Yb1 C17 122.86(15)
C18 Yb1 C17 29.57(14)
C3 Yb1 C17 148.39(16)
C2 Yb1 C10 124.50(16)
C18 Yb1 C10 122.87(15)
C3 Yb1 C10 98.88(17)
C17 Yb1 C10 111.96(16)
C2 Yb1 C9 113.16(16)
C18 Yb1 C9 114.81(14)
C3 Yb1 C9 83.55(16)
C17 Yb1 C9 120.54(15)
C10 Yb1 C9 29.31(16)
C2 Yb1 C11 153.62(15)
C18 Yb1 C11 96.47(15)
C3 Yb1 C11 128.27(16)
C17 Yb1 C11 82.25(15)
C10 Yb1 C11 29.72(15)
C9 Yb1 C11 48.51(16)
C2 Yb1 C1 29.70(16)
C18 Yb1 C1 121.67(14)
C3 Yb1 C1 48.85(16)
C17 Yb1 C1 118.36(14)
C10 Yb1 C1 114.61(14)
C9 Yb1 C1 120.01(14)
C11 Yb1 C1 134.59(15)
C2 Yb1 C19 80.18(15)
C18 Yb1 C19 29.79(15)
C3 Yb1 C19 100.10(15)
C17 Yb1 C19 48.69(15)
C10 Yb1 C19 152.01(15)
C9 Yb1 C19 134.63(15)
C11 Yb1 C19 126.08(15)
C1 Yb1 C19 93.38(14)
C2 Yb1 C4 48.25(15)
C18 Yb1 C4 154.06(15)
C3 Yb1 C4 29.42(14)
C17 Yb1 C4 165.92(14)
C10 Yb1 C4 76.32(15)
C9 Yb1 C4 72.40(14)
C11 Yb1 C4 105.48(15)
C1 Yb1 C4 47.96(14)
C19 Yb1 C4 127.49(15)
C2 Yb1 C21 99.69(16)
C18 Yb1 C21 49.20(14)
C3 Yb1 C21 129.26(16)
C17 Yb1 C21 29.83(14)
C10 Yb1 C21 127.17(16)
C9 Yb1 C21 147.15(15)
C11 Yb1 C21 100.61(15)
C1 Yb1 C21 88.86(14)
C19 Yb1 C21 48.82(14)
C4 Yb1 C21 136.10(14)
C2 Yb1 C13 127.14(17)
C18 Yb1 C13 85.29(14)
C3 Yb1 C13 100.06(16)
C17 Yb1 C13 95.28(14)
C10 Yb1 C13 48.96(15)
C9 Yb1 C13 29.54(13)
C11 Yb1 C13 48.97(16)
C1 Yb1 C13 146.11(14)
C19 Yb1 C13 107.20(14)
C4 Yb1 C13 98.66(14)
C21 Yb1 C13 124.98(14)
C2 Yb1 C12 156.35(17)
C18 Yb1 C12 74.99(15)
C3 Yb1 C12 128.55(16)
C17 Yb1 C12 72.85(14)
C10 Yb1 C12 48.14(14)
C9 Yb1 C12 47.77(14)
C11 Yb1 C12 29.19(15)
C1 Yb1 C12 162.49(14)
C19 Yb1 C12 103.89(14)
C4 Yb1 C12 119.52(14)
C21 Yb1 C12 100.27(14)
C13 Yb1 C12 29.23(14)
C2 Yb1 C5 49.09(14)
C18 Yb1 C5 150.83(14)
C3 Yb1 C5 49.09(14)
C17 Yb1 C5 137.56(14)
C10 Yb1 C5 85.05(14)
C9 Yb1 C5 93.66(14)
C11 Yb1 C5 107.80(14)
C1 Yb1 C5 29.59(13)
C19 Yb1 C5 122.94(14)
C4 Yb1 C5 29.16(14)
C21 Yb1 C5 108.91(14)
C13 Yb1 C5 122.86(14)
C12 Yb1 C5 133.15(14)
C2 Yb1 C20 74.82(15)
C18 Yb1 C20 48.24(14)
C3 Yb1 C20 102.87(16)
C17 Yb1 C20 48.22(14)
C10 Yb1 C20 156.62(16)
C9 Yb1 C20 162.56(14)
C11 Yb1 C20 128.73(15)
C1 Yb1 C20 74.92(14)
C19 Yb1 C20 28.81(14)
C4 Yb1 C20 120.64(14)
C21 Yb1 C20 29.46(14)
C13 Yb1 C20 133.24(14)
C12 Yb1 C20 119.68(14)
C5 Yb1 C20 102.82(14)
C5 Si1 C7 108.8(3)
C5 Si1 C6 113.9(2)
C7 Si1 C6 107.6(3)
C5 Si1 C8 109.7(3)
C7 Si1 C8 110.0(3)
C6 Si1 C8 106.8(3)
C13 Si2 C15 111.1(3)
C13 Si2 C14 109.7(3)
C15 Si2 C14 109.5(3)
C13 Si2 C16 110.3(3)
C15 Si2 C16 107.6(3)
C14 Si2 C16 108.6(3)
C21 Si3 C24 110.2(2)
C21 Si3 C23 111.5(2)
C24 Si3 C23 110.8(3)
C21 Si3 C22 110.3(2)
C24 Si3 C22 107.7(3)
C23 Si3 C22 106.1(3)
C2 C1 C5 108.7(5)
C2 C1 Yb1 73.2(3)
C5 C1 Yb1 77.3(3)
C3 C2 C1 108.7(4)
C3 C2 Yb1 76.0(3)
C1 C2 Yb1 77.1(3)
C2 C3 C4 107.2(5)
C2 C3 Yb1 74.3(3)
C4 C3 Yb1 77.6(3)
C3 C4 C5 110.0(4)
C3 C4 Yb1 72.9(3)
C5 C4 Yb1 76.3(2)
C4 C5 C1 105.5(4)
C4 C5 Si1 125.8(3)
C1 C5 Si1 128.3(4)
C4 C5 Yb1 74.6(2)
C1 C5 Yb1 73.1(2)
Si1 C5 Yb1 123.0(2)
C10 C9 C13 109.8(5)
C10 C9 Yb1 74.9(3)
C13 C9 Yb1 76.9(3)
C9 C10 C11 107.8(4)
C9 C10 Yb1 75.8(3)
C11 C10 Yb1 75.6(3)
C12 C11 C10 107.1(5)
C12 C11 Yb1 77.1(3)
C10 C11 Yb1 74.6(3)
C11 C12 C13 109.8(4)
C11 C12 Yb1 73.7(3)
C13 C12 Yb1 75.3(3)
C12 C13 C9 105.4(4)
C12 C13 Si2 127.1(4)
C9 C13 Si2 127.5(4)
C12 C13 Yb1 75.5(3)
C9 C13 Yb1 73.6(3)
Si2 C13 Yb1 117.9(2)
C18 C17 C21 109.3(4)
C18 C17 Yb1 75.0(2)
C21 C17 Yb1 77.4(2)
C17 C18 C19 108.1(4)
C17 C18 Yb1 75.5(3)
C19 C18 Yb1 77.3(3)
C20 C19 C18 107.5(4)
C20 C19 Yb1 76.8(3)
C18 C19 Yb1 72.9(3)
C19 C20 C21 109.7(4)
C19 C20 Yb1 74.4(3)
C21 C20 Yb1 74.5(2)
C17 C21 C20 105.4(4)
C17 C21 Si3 126.1(4)
C20 C21 Si3 127.8(4)
C17 C21 Yb1 72.8(2)
C20 C21 Yb1 76.1(2)
Si3 C21 Yb1 123.7(2)
C25 Yb2 C26 29.72(17)
C25 Yb2 C35 93.45(16)
C26 Yb2 C35 78.76(17)
C25 Yb2 C34 121.83(16)
C26 Yb2 C34 108.31(17)
C35 Yb2 C34 29.89(16)
C25 Yb2 C43 132.23(17)
C26 Yb2 C43 152.78(18)
C35 Yb2 C43 128.44(17)
C34 Yb2 C43 98.74(17)
C25 Yb2 C45 145.15(15)
C26 Yb2 C45 128.12(16)
C35 Yb2 C45 108.67(14)
C34 Yb2 C45 86.62(15)
C43 Yb2 C45 49.17(15)
C25 Yb2 C41 118.32(15)
C26 Yb2 C41 113.62(17)
C35 Yb2 C41 136.16(15)
C34 Yb2 C41 116.49(15)
C43 Yb2 C41 48.24(18)
C45 Yb2 C41 29.86(14)
C25 Yb2 C42 112.52(16)
C26 Yb2 C42 124.38(18)
C35 Yb2 C42 154.03(16)
C34 Yb2 C42 124.73(16)
C43 Yb2 C42 29.22(18)
C45 Yb2 C42 49.25(14)
C41 Yb2 C42 29.32(16)
C25 Yb2 C44 160.78(16)
C26 Yb2 C44 157.93(16)
C35 Yb2 C44 105.42(16)
C34 Yb2 C44 76.31(16)
C43 Yb2 C44 29.59(15)
C45 Yb2 C44 29.83(15)
C41 Yb2 C44 48.53(16)
C42 Yb2 C44 48.64(16)
C25 Yb2 C27 48.55(16)
C26 Yb2 C27 29.53(16)
C35 Yb2 C27 97.85(19)
C34 Yb2 C27 122.67(19)
C43 Yb2 C27 128.7(2)
C45 Yb2 C27 100.59(16)
C41 Yb2 C27 84.26(18)
C42 Yb2 C27 99.78(19)
C44 Yb2 C27 129.78(17)
C25 Yb2 C33 118.64(16)
C26 Yb2 C33 121.23(17)
C35 Yb2 C33 48.41(17)
C34 Yb2 C33 29.05(16)
C43 Yb2 C33 84.31(18)
C45 Yb2 C33 96.05(16)
C41 Yb2 C33 121.87(16)
C42 Yb2 C33 113.53(18)
C44 Yb2 C33 73.47(16)
C27 Yb2 C33 145.93(19)
C25 Yb2 C36 74.84(15)
C26 Yb2 C36 73.40(16)
C35 Yb2 C36 29.35(15)
C34 Yb2 C36 48.60(15)
C43 Yb2 C36 129.92(17)
C45 Yb2 C36 135.02(14)
C41 Yb2 C36 164.67(15)
C42 Yb2 C36 156.68(17)
C44 Yb2 C36 120.73(16)
C27 Yb2 C36 101.10(17)
C33 Yb2 C36 48.13(16)
C25 Yb2 C29 29.68(15)
C26 Yb2 C29 49.40(18)
C35 Yb2 C29 123.00(16)
C34 Yb2 C29 151.32(15)
C43 Yb2 C29 105.71(17)
C45 Yb2 C29 120.77(14)
C41 Yb2 C29 91.25(15)
C42 Yb2 C29 82.95(16)
C44 Yb2 C29 131.57(16)
C27 Yb2 C29 49.09(18)
C33 Yb2 C29 139.13(16)
C36 Yb2 C29 103.15(15)
C25 Yb2 C37 89.49(16)
C26 Yb2 C37 98.76(17)
C35 Yb2 C37 48.91(16)
C34 Yb2 C37 48.89(16)
C43 Yb2 C37 101.27(18)
C45 Yb2 C37 125.35(15)
C41 Yb2 C37 147.61(17)
C42 Yb2 C37 127.31(18)
C44 Yb2 C37 100.06(17)
C27 Yb2 C37 128.10(18)
C33 Yb2 C37 29.58(16)
C36 Yb2 C37 29.44(16)
C29 Yb2 C37 110.47(16)
C25 Yb2 C28 47.74(15)
C26 Yb2 C28 47.82(18)
C35 Yb2 C28 125.04(18)
C34 Yb2 C28 151.34(19)
C43 Yb2 C28 105.41(19)
C45 Yb2 C28 97.54(15)
C41 Yb2 C28 71.49(16)
C42 Yb2 C28 76.57(19)
C44 Yb2 C28 119.60(17)
C27 Yb2 C28 28.68(19)
C33 Yb2 C28 166.38(16)
C36 Yb2 C28 119.46(16)
C29 Yb2 C28 29.54(16)
C37 Yb2 C28 136.99(16)
C29 Si4 C32 109.7(3)
C29 Si4 C30 114.7(3)
C32 Si4 C30 108.7(4)
C29 Si4 C31 109.1(3)
C32 Si4 C31 110.1(3)
C30 Si4 C31 104.5(3)
C40 Si5 C37 111.2(6)
C39B Si5 C37 115.8(6)
C40 Si5 C38 118.6(6)
C39B Si5 C38 110.4(6)
C37 Si5 C38 110.3(3)
C39B Si5 C40B 105.8(7)
C37 Si5 C40B 107.6(6)
C38 Si5 C40B 106.4(6)
C40 Si5 C39 107.0(7)
C37 Si5 C39 105.8(5)
C38 Si5 C39 102.8(5)
C45 Si6 C48 109.1(3)
C45 Si6 C47 111.2(2)
C48 Si6 C47 107.9(3)
C45 Si6 C46 109.2(3)
C48 Si6 C46 110.6(3)
C47 Si6 C46 108.9(3)
C26 C25 C29 110.1(5)
C26 C25 Yb2 75.4(3)
C29 C25 Yb2 77.2(3)
C25 C26 C27 107.4(5)
C25 C26 Yb2 74.9(3)
C27 C26 Yb2 76.6(3)
C28 C27 C26 107.5(5)
C28 C27 Yb2 77.0(3)
C26 C27 Yb2 73.9(3)
C27 C28 C29 110.6(5)
C27 C28 Yb2 74.3(3)
C29 C28 Yb2 74.4(3)
C25 C29 C28 104.3(5)
C25 C29 Si4 127.3(4)
C28 C29 Si4 128.3(4)
C25 C29 Yb2 73.1(3)
C28 C29 Yb2 76.1(3)
Si4 C29 Yb2 118.4(3)
C34 C33 C37 109.5(5)
C34 C33 Yb2 74.0(3)
C37 C33 Yb2 76.1(3)
C33 C34 C35 107.9(5)
C33 C34 Yb2 76.9(3)
C35 C34 Yb2 75.0(3)
C36 C35 C34 107.7(5)
C36 C35 Yb2 76.8(3)
C34 C35 Yb2 75.1(3)
C35 C36 C37 109.1(5)
C35 C36 Yb2 73.8(3)
C37 C36 Yb2 76.1(3)
C36 C37 C33 105.7(5)
C36 C37 Si5 126.3(4)
C33 C37 Si5 126.6(4)
C36 C37 Yb2 74.4(3)
C33 C37 Yb2 74.3(3)
Si5 C37 Yb2 126.8(3)
C42 C41 C45 109.3(5)
C42 C41 Yb2 75.4(3)
C45 C41 Yb2 75.0(3)
C43 C42 C41 107.9(5)
C43 C42 Yb2 75.2(3)
C41 C42 Yb2 75.3(3)
C42 C43 C44 108.6(5)
C42 C43 Yb2 75.5(3)
C44 C43 Yb2 75.6(3)
C43 C44 C45 108.2(5)
C43 C44 Yb2 74.8(3)
C45 C44 Yb2 74.8(3)
C41 C45 C44 106.0(4)
C41 C45 Si6 125.9(4)
C44 C45 Si6 128.1(4)
C41 C45 Yb2 75.1(3)
C44 C45 Yb2 75.4(3)
Si6 C45 Yb2 116.1(2)
O6B Yb3 O3B 152.1(3)
O6B Yb3 O2B 113.9(3)
O3B Yb3 O2B 94.0(3)
O3 Yb3 O6 166.9(2)
O3 Yb3 O2 101.1(2)
O6 Yb3 O2 91.7(2)
O3 Yb3 O5 102.2(2)
O6 Yb3 O5 65.2(2)
O2 Yb3 O5 156.5(2)
O6B Yb3 O4B 112.6(3)
O3B Yb3 O4B 65.5(3)
O2B Yb3 O4B 89.5(3)
O3 Yb3 O1 87.5(3)
O6 Yb3 O1 95.6(2)
O2 Yb3 O1 63.2(2)
O5 Yb3 O1 120.6(2)
O3 Yb3 O4 64.0(2)
O6 Yb3 O4 115.86(19)
O2 Yb3 O4 105.01(19)
O5 Yb3 O4 82.9(2)
O1 Yb3 O4 147.3(2)
O6B Yb3 O5B 67.2(3)
O3B Yb3 O5B 85.2(3)
O2B Yb3 O5B 171.0(3)
O4B Yb3 O5B 81.9(3)
O6B Yb3 O1B 90.9(3)
O3B Yb3 O1B 101.3(4)
O2B Yb3 O1B 65.5(3)
O4B Yb3 O1B 151.5(3)
O5B Yb3 O1B 123.5(3)
O6B Yb3 N2B 67.7(3)
O3B Yb3 N2B 127.9(3)
O2B Yb3 N2B 67.2(3)
O4B Yb3 N2B 66.2(3)
O5B Yb3 N2B 106.3(3)
O1B Yb3 N2B 112.1(4)
O6B Yb3 N1B 96.6(4)
O3B Yb3 N1B 67.1(4)
O2B Yb3 N1B 121.0(4)
O4B Yb3 N1B 124.6(4)
O5B Yb3 N1B 67.0(4)
O1B Yb3 N1B 64.8(4)
N2B Yb3 N1B 164.2(4)
C55 N1 C49 113.5(8)
C55 N1 C61 109.5(8)
C49 N1 C61 108.5(9)
C55 N1 Yb3 107.6(6)
C49 N1 Yb3 107.3(6)
C61 N1 Yb3 110.4(6)
C60 N2 C54 110.1(6)
C60 N2 C66 108.7(6)
C54 N2 C66 112.0(6)
C60 N2 Yb3 108.9(5)
C54 N2 Yb3 105.6(4)
C66 N2 Yb3 111.6(5)
C50 O1 C51 110.9(7)
C50 O1 Yb3 125.4(6)
C51 O1 Yb3 117.5(6)
C52 O2 C53 112.3(6)
C52 O2 Yb3 121.8(4)
C53 O2 Yb3 121.3(4)
C56 O3 C57 114.2(7)
C56 O3 Yb3 112.1(5)
C57 O3 Yb3 117.4(5)
C58 O4 C59 111.1(6)
C58 O4 Yb3 119.2(5)
C59 O4 Yb3 122.3(5)
C63 O5 C62 111.9(6)
C63 O5 Yb3 117.9(5)
C62 O5 Yb3 113.1(5)
C64 O6 C65 112.9(6)
C64 O6 Yb3 115.9(5)
C65 O6 Yb3 107.6(5)
N1 C49 C50 111.6(8)
O1 C50 C49 106.4(7)
O1 C51 C52 108.8(7)
O2 C52 C51 106.5(7)
O2 C53 C54 108.8(6)
N2 C54 C53 111.6(7)
N1 C55 C56 114.0(7)
O3 C56 C55 112.8(6)
O3 C57 C58 106.0(7)
O4 C58 C57 108.0(7)
O4 C59 C60 108.3(7)
N2 C60 C59 112.5(7)
N1 C61 C62 110.8(8)
O5 C62 C61 110.9(7)
O5 C63 C64 107.5(6)
O6 C64 C63 106.5(7)
O6 C65 C66 111.9(7)
N2 C66 C65 112.6(6)
C49B N1B C61B 108.4(12)
C49B N1B C55B 109.6(12)
C61B N1B C55B 112.8(12)
C49B N1B Yb3 108.8(10)
C61B N1B Yb3 113.8(9)
C55B N1B Yb3 103.3(9)
C66B N2B C60B 110.7(9)
C66B N2B C54B 110.5(10)
C60B N2B C54B 108.8(9)
C66B N2B Yb3 108.7(7)
C60B N2B Yb3 107.5(7)
C54B N2B Yb3 110.7(7)
C51B O1B C50B 114.2(11)
C51B O1B Yb3 120.2(9)
C50B O1B Yb3 121.9(9)
C52B O2B C53B 111.2(9)
C52B O2B Yb3 113.8(7)
C53B O2B Yb3 115.7(7)
C56B O3B C57B 110.3(9)
C56B O3B Yb3 121.7(7)
C57B O3B Yb3 118.1(7)
C59B O4B C58B 113.0(10)
C59B O4B Yb3 121.5(7)
C58B O4B Yb3 115.4(7)
C62B O5B C63B 116.9(9)
C62B O5B Yb3 113.1(7)
C63B O5B Yb3 116.0(6)
C65B O6B C64B 109.8(8)
C65B O6B Yb3 118.7(6)
C64B O6B Yb3 114.3(6)
N1B C49B C50B 115.3(12)
O1B C50B C49B 108.5(11)
O1B C51B C52B 107.0(11)
O2B C52B C51B 111.7(10)
O2B C53B C54B 104.9(10)
N2B C54B C53B 111.5(10)
C56B C55B N1B 113.2(11)
O3B C56B C55B 107.9(10)
C58B C57B O3B 107.7(10)
O4B C58B C57B 108.3(11)
O4B C59B C60B 108.1(10)
N2B C60B C59B 113.9(11)
N1B C61B C62B 111.9(10)
O5B C62B C61B 112.5(10)
O5B C63B C64B 110.5(9)
O6B C64B C63B 110.7(8)
O6B C65B C66B 108.2(9)
N2B C66B C65B 113.5(9)
C68 C67 C72 117.1(8)
C68 C67 C73 121.5(9)
C72 C67 C73 121.4(8)
C67 C68 C69 123.1(11)
C68 C69 C70 118.2(12)
C71 C70 C69 119.8(12)
C72 C71 C70 122.3(11)
C71 C72 C67 119.4(9)
C75 C74 C79 118.0
C75 C74 C80 121.5
C79 C74 C80 120.5
C74 C75 C76 121.1
C77 C76 C75 120.5
C76 C77 C78 119.1
C79 C78 C77 120.1
C78 C79 C74 121.2
C82 C81 C86 118.0
C82 C81 C87 121.5
C86 C81 C87 120.5
C81 C82 C83 121.1
C84 C83 C82 120.5
C83 C84 C85 119.1
C86 C85 C84 120.1
C85 C86 C81 121.2

loop_
_geom_bond_atom_site_label_1
_geom_bond_atom_site_label_2
_geom_bond_distance
Yb1 Cnt1 2.495
Yb1 Cnt2 2.507
Yb1 Cnt3 2.507
Yb2 Cnt4 2.494
Yb2 Cnt5 2.497
Yb2 Cnt6 2.483
Yb1 C2 2.717(5)
Yb1 C18 2.738(4)
Yb1 C3 2.739(5)
Yb1 C17 2.744(4)
Yb1 C10 2.753(5)
Yb1 C9 2.764(5)
Yb1 C11 2.765(5)
Yb1 C1 2.766(5)
Yb1 C19 2.794(4)
Yb1 C4 2.799(4)
Yb1 C21 2.804(4)
Yb1 C13 2.806(5)
Yb1 C12 2.809(5)
Yb1 C5 2.821(4)
Yb1 C20 2.825(4)
Si1 C5 1.849(5)
Si1 C7 1.866(6)
Si1 C6 1.867(5)
Si1 C8 1.876(6)
Si2 C13 1.850(5)
Si2 C15 1.873(7)
Si2 C14 1.873(6)
Si2 C16 1.887(6)
Si3 C21 1.843(5)
Si3 C24 1.864(5)
Si3 C23 1.876(6)
Si3 C22 1.880(5)
C1 C2 1.406(8)
C1 C5 1.428(6)
C2 C3 1.396(8)
C3 C4 1.407(7)
C4 C5 1.415(7)
C9 C10 1.396(8)
C9 C13 1.421(6)
C10 C11 1.415(7)
C11 C12 1.405(7)
C12 C13 1.417(7)
C17 C18 1.399(7)
C17 C21 1.429(7)
C18 C19 1.423(7)
C19 C20 1.398(7)
C20 C21 1.431(7)
Yb2 C25 2.731(5)
Yb2 C26 2.737(5)
Yb2 C35 2.742(5)
Yb2 C34 2.744(5)
Yb2 C43 2.753(5)
Yb2 C45 2.754(4)
Yb2 C41 2.755(5)
Yb2 C42 2.756(5)
Yb2 C44 2.762(5)
Yb2 C27 2.772(5)
Yb2 C33 2.780(5)
Yb2 C36 2.780(5)
Yb2 C29 2.784(5)
Yb2 C37 2.802(5)
Yb2 C28 2.806(5)
Si4 C29 1.844(6)
Si4 C32 1.867(7)
Si4 C30 1.871(7)
Si4 C31 1.873(6)
Si5 C40 1.757(16)
Si5 C39B 1.772(16)
Si5 C37 1.843(6)
Si5 C38 1.868(8)
Si5 C40B 1.989(16)
Si5 C39 2.009(14)
Si6 C45 1.840(5)
Si6 C48 1.871(7)
Si6 C47 1.874(5)
Si6 C46 1.874(7)
C25 C26 1.402(8)
C25 C29 1.413(7)
C26 C27 1.404(8)
C27 C28 1.382(9)
C28 C29 1.425(8)
C33 C34 1.386(8)
C33 C37 1.425(8)
C34 C35 1.415(7)
C35 C36 1.400(7)
C36 C37 1.419(8)
C41 C42 1.395(8)
C41 C45 1.420(7)
C42 C43 1.390(8)
C43 C44 1.409(7)
C44 C45 1.420(7)
Yb3 O3 2.444(7)
Yb3 O6B 2.454(8)
Yb3 O3B 2.462(9)
Yb3 O2B 2.471(9)
Yb3 O6 2.493(6)
Yb3 O2 2.496(6)
Yb3 O5 2.506(6)
Yb3 O4B 2.507(8)
Yb3 O1 2.508(8)
Yb3 O4 2.539(5)
Yb3 O5B 2.547(8)
Yb3 O1B 2.554(12)
Yb3 N2B 2.613(10)
Yb3 N1B 2.634(15)
N1 C55 1.476(13)
N1 C49 1.485(14)
N1 C61 1.488(13)
N2 C60 1.468(11)
N2 C54 1.476(10)
N2 C66 1.480(10)
O1 C50 1.443(12)
O1 C51 1.445(12)
O2 C52 1.426(9)
O2 C53 1.445(10)
O3 C56 1.432(10)
O3 C57 1.444(11)
O4 C58 1.422(10)
O4 C59 1.442(10)
O5 C63 1.436(10)
O5 C62 1.443(10)
O6 C64 1.443(10)
O6 C65 1.462(11)
C49 C50 1.508(13)
C51 C52 1.477(11)
C53 C54 1.500(11)
C55 C56 1.497(11)
C57 C58 1.520(12)
C59 C60 1.527(12)
C61 C62 1.508(12)
C63 C64 1.522(11)
C65 C66 1.499(11)
N1B C49B 1.43(2)
N1B C61B 1.503(18)
N1B C55B 1.516(19)
N2B C66B 1.451(16)
N2B C60B 1.475(16)
N2B C54B 1.485(15)
O1B C51B 1.416(17)
O1B C50B 1.442(17)
O2B C52B 1.454(14)
O2B C53B 1.466(16)
O3B C56B 1.434(15)
O3B C57B 1.476(16)
O4B C59B 1.438(16)
O4B C58B 1.452(16)
O5B C62B 1.424(15)
O5B C63B 1.441(13)
O6B C65B 1.441(14)
O6B C64B 1.455(14)
C49B C50B 1.517(19)
C51B C52B 1.522(17)
C53B C54B 1.518(17)
C55B C56B 1.484(17)
C57B C58B 1.461(18)
C59B C60B 1.498(18)
C61B C62B 1.515(17)
C63B C64B 1.500(14)
C65B C66B 1.502(16)
C67 C68 1.335(12)
C67 C72 1.429(11)
C67 C73 1.451(12)
C68 C69 1.343(14)
C69 C70 1.381(15)
C70 C71 1.335(14)
C71 C72 1.310(12)
C74 C75 1.3869
C74 C79 1.3967
C74 C80 1.5108
C75 C76 1.3888
C76 C77 1.3847
C77 C78 1.3897
C78 C79 1.3865
C81 C82 1.3869
C81 C86 1.3967
C81 C87 1.5108
C82 C83 1.3891
C83 C84 1.3848
C84 C85 1.3899
C85 C86 1.3866
